data_4508723
loop_
_publ_author_name
'Manoj, K.'
'Gonnade, Rajesh G.'
'Bhadbhade, Mohan M.'
'Shashidhar, Mysore S.'

_publ_section_title
;
 Subtle Crossover from C&#x2212;H&#x00B7;&#x00B7;&#x00B7;O to
 SO&#x00B7;&#x00B7;&#x00B7;CO Short Contacts in the Association of
 Diastereomers of
 2,4(6)-Di-O-benzoyl-6(4)-O-[(1S)-10-camphorsulfonyl]-myo-inositol
 1,3,5-Orthoformate upon Formation of Pseudopolymorphs
;
_journal_issue 6
_journal_name_full 'Crystal Growth &amp; Design'
_journal_page_first 1485
_journal_paper_doi 10.1021/cg060127l
_journal_volume 6
_journal_year 2006
_chemical_absolute_configuration syn
_chemical_formula_moiety 'C31 H32 O11 S , 0.75(C6 H6)'
_chemical_formula_sum 'C35.5 H35 O11 S'
_chemical_formula_weight 669.70
_chemical_name_systematic
;
 6(4)-O-CAMPHORSULPHONYL 2,4(6)DIBENZOYL MYO-INOSITOL 1,3,5 ORTHOFORMATE
;
_space_group_IT_number 5
_symmetry_cell_setting monoclinic
_symmetry_space_group_name_Hall 'C 2y'
_symmetry_space_group_name_H-M 'C 1 2 1'
_atom_sites_solution_hydrogens geom
_atom_sites_solution_primary direct
_atom_sites_solution_secondary difmap
_audit_creation_method SHELXL-97
_cell_angle_alpha 90.00
_cell_angle_beta 109.948(2)
_cell_angle_gamma 90.00
_cell_formula_units_Z 8
_cell_length_a 31.182(4)
_cell_length_b 11.2219(13)
_cell_length_c 22.715(3)
_cell_measurement_reflns_used 3241
_cell_measurement_temperature 133(2)
_cell_measurement_theta_max 26.81
_cell_measurement_theta_min 2.77
_cell_volume 7471.6(16)
_computing_cell_refinement 'BRUKER SAINT'
_computing_data_collection 'BRUKER SMART'
_computing_data_reduction 'BRUKER SAINT'
_computing_molecular_graphics 'SHELXTL, ORTEP3,MERCURY1.2.1'
_computing_publication_material 'SHELXTL, PLATON, PARST'
_computing_structure_refinement 'SHELXL-97 (Sheldrick, 1997)'
_computing_structure_solution 'SHELXS-97 (Sheldrick, 1990)'
_diffrn_ambient_temperature 133(2)
_diffrn_measured_fraction_theta_full 0.997
_diffrn_measured_fraction_theta_max 0.997
_diffrn_measurement_device 'BRUKER SMART APEX'
_diffrn_measurement_device_type 'CCD Area Detector'
_diffrn_measurement_method 'Omega and phi Scan'
_diffrn_radiation_monochromator graphite
_diffrn_radiation_source 'fine-focus sealed tube'
_diffrn_radiation_type MoK\a
_diffrn_radiation_wavelength 0.71073
_diffrn_reflns_av_R_equivalents 0.0259
_diffrn_reflns_av_sigmaI/netI 0.0404
_diffrn_reflns_limit_h_max 36
_diffrn_reflns_limit_h_min -36
_diffrn_reflns_limit_k_max 13
_diffrn_reflns_limit_k_min -13
_diffrn_reflns_limit_l_max 27
_diffrn_reflns_limit_l_min -27
_diffrn_reflns_number 36183
_diffrn_reflns_theta_full 25.00
_diffrn_reflns_theta_max 25.00
_diffrn_reflns_theta_min 1.39
_exptl_absorpt_coefficient_mu 0.141
_exptl_absorpt_correction_T_max 0.9737
_exptl_absorpt_correction_T_min 0.9314
_exptl_absorpt_correction_type multi-scan
_exptl_absorpt_process_details 'BRUKER SADABS'
_exptl_crystal_colour COLOURLESS
_exptl_crystal_density_diffrn 1.191
_exptl_crystal_density_method 'not measured'
_exptl_crystal_description PLATE
_exptl_crystal_F_000 2816
_exptl_crystal_size_max 0.51
_exptl_crystal_size_mid 0.25
_exptl_crystal_size_min 0.19
_refine_diff_density_max 0.674
_refine_diff_density_min -0.262
_refine_diff_density_rms 0.096
_refine_ls_abs_structure_details 'Flack H D (1983), Acta Cryst. A39, 876-881'
_refine_ls_abs_structure_Flack 0.08(10)
_refine_ls_extinction_coef 0.00035(11)
_refine_ls_extinction_expression Fc^*^=kFc[1+0.001xFc^2^\l^3^/sin(2\q)]^-1/4^
_refine_ls_extinction_method SHELXL
_refine_ls_goodness_of_fit_ref 0.944
_refine_ls_hydrogen_treatment RIDING
_refine_ls_matrix_type full
_refine_ls_number_parameters 900
_refine_ls_number_reflns 13103
_refine_ls_number_restraints 152
_refine_ls_restrained_S_all 0.943
_refine_ls_R_factor_all 0.0908
_refine_ls_R_factor_gt 0.0670
_refine_ls_shift/su_max 0.006
_refine_ls_shift/su_mean 0.000
_refine_ls_structure_factor_coef Fsqd
_refine_ls_weighting_details 'calc w=1/[\s^2^(Fo^2^)+(0.1236P)^2^+0.0000P] where P=(Fo^2^+2Fc^2^)/3'
_refine_ls_weighting_scheme calc
_refine_ls_wR_factor_gt 0.1727
_refine_ls_wR_factor_ref 0.1853
_reflns_number_gt 8587
_reflns_number_total 13103
_reflns_threshold_expression >2sigma(I)
_cod_data_source_file cg060127lsup1.cif
_cod_data_source_block 2
_cod_depositor_comments
;
The following automatic conversions were performed:

'_chemical_absolute_configuration' value 'SYN' changed to 'syn'
according to /home/saulius/struct/CIF-dictionaries/cif_core.dic
dictionary named 'cif_core.dic' version 2.4.2 from
2011-04-26.

'_symmetry_cell_setting' value 'MONOCLINIC' changed to
'monoclinic' according to
/home/saulius/struct/CIF-dictionaries/cif_core.dic dictionary named
'cif_core.dic' version 2.4.2 from 2011-04-26.

Automatic conversion script
Id: cif_fix_values 1891 2012-01-12 08:04:46Z andrius 
;
_cod_original_cell_volume 7471.8(15)
_cod_original_sg_symbol_H-M C2
_cod_original_formula_sum 'C35.50 H35 O11 S'
_cod_database_code 4508723

loop_
_symmetry_equiv_pos_as_xyz
'x, y, z'
'-x, y, -z'
'x+1/2, y+1/2, z'
'-x+1/2, y+1/2, -z'

loop_
_atom_site_label
_atom_site_type_symbol
_atom_site_fract_x
_atom_site_fract_y
_atom_site_fract_z
_atom_site_U_iso_or_equiv
_atom_site_adp_type
_atom_site_occupancy
_atom_site_symmetry_multiplicity
_atom_site_calc_flag
_atom_site_refinement_flags
_atom_site_disorder_assembly
_atom_site_disorder_group
S1 S 0.76600(5) 0.19371(14) 0.61501(5) 0.0813(4) Uani 1 1 d . . .
O1 O 0.84470(10) 0.5535(3) 0.80940(14) 0.0621(8) Uani 1 1 d . . .
O2 O 0.90943(8) 0.5126(2) 0.74813(11) 0.0527(6) Uani 1 1 d . . .
O3 O 0.81518(10) 0.5950(3) 0.70394(14) 0.0656(8) Uani 1 1 d . . .
O4 O 0.80305(9) 0.2813(3) 0.65895(13) 0.0629(8) Uani 1 1 d . . .
O5 O 0.76917(10) 0.5058(3) 0.75254(14) 0.0679(8) Uani 1 1 d . . .
O6 O 0.83367(9) 0.2287(2) 0.78830(12) 0.0544(7) Uani 1 1 d . . .
O7 O 0.91776(10) 0.4383(3) 0.66099(16) 0.0801(10) Uani 1 1 d . . .
O8 O 0.88085(11) 0.2314(3) 0.88865(15) 0.0771(9) Uani 1 1 d . . .
O9 O 0.72305(13) 0.2211(5) 0.62006(17) 0.1233(18) Uani 1 1 d . . .
O10 O 0.78535(18) 0.0770(4) 0.63109(19) 0.1252(17) Uani 1 1 d . . .
O11 O 0.79825(12) 0.4647(3) 0.53841(15) 0.0859(9) Uani 1 1 d . . .
C1 C 0.86096(14) 0.4378(4) 0.79931(19) 0.0529(10) Uani 1 1 d . . .
H1 H 0.8884 0.4169 0.8345 0.064 Uiso 1 1 calc R . .
C2 C 0.87121(12) 0.4371(4) 0.73874(17) 0.0473(9) Uani 1 1 d . . .
H2 H 0.8787 0.3560 0.7295 0.057 Uiso 1 1 calc R . .
C3 C 0.82938(13) 0.4811(4) 0.68663(18) 0.0524(10) Uani 1 1 d . . .
H3 H 0.8359 0.4886 0.6475 0.063 Uiso 1 1 calc R . .
C4 C 0.78941(13) 0.3961(4) 0.67773(18) 0.0561(11) Uani 1 1 d . . .
H4 H 0.7621 0.4261 0.6449 0.067 Uiso 1 1 calc R . .
C5 C 0.78073(14) 0.3873(4) 0.74018(19) 0.0598(11) Uani 1 1 d . . .
H5 H 0.7551 0.3334 0.7359 0.072 Uiso 1 1 calc R . .
C6 C 0.82201(13) 0.3498(4) 0.79557(17) 0.0515(10) Uani 1 1 d . . .
H6 H 0.8145 0.3566 0.8340 0.062 Uiso 1 1 calc R . .
C7 C 0.80546(15) 0.5858(4) 0.7593(2) 0.0666(12) Uani 1 1 d . . .
H7 H 0.7958 0.6646 0.7686 0.080 Uiso 1 1 calc R . .
C8 C 0.93203(15) 0.5011(4) 0.7069(2) 0.0625(11) Uani 1 1 d . . .
C9 C 0.97348(14) 0.5753(4) 0.7230(2) 0.0630(12) Uani 1 1 d . . .
C10 C 0.99651(16) 0.5782(5) 0.6802(3) 0.0826(15) Uani 1 1 d . . .
H10 H 0.9857 0.5351 0.6430 0.099 Uiso 1 1 calc R . .
C11 C 1.03574(19) 0.6461(7) 0.6938(4) 0.106(2) Uani 1 1 d . . .
H11 H 1.0514 0.6482 0.6655 0.127 Uiso 1 1 calc R . .
C12 C 1.05179(18) 0.7096(6) 0.7476(4) 0.1040(19) Uani 1 1 d . . .
H12 H 1.0774 0.7578 0.7553 0.125 Uiso 1 1 calc R . .
C13 C 1.03012(18) 0.7020(7) 0.7898(3) 0.1030(19) Uani 1 1 d . . .
H13 H 1.0420 0.7430 0.8275 0.124 Uiso 1 1 calc R . .
C14 C 0.99013(16) 0.6342(5) 0.7786(3) 0.0840(15) Uani 1 1 d . . .
H14 H 0.9756 0.6297 0.8082 0.101 Uiso 1 1 calc R . .
C15 C 0.86353(14) 0.1758(4) 0.8402(2) 0.0586(11) Uani 1 1 d . . .
C16 C 0.87263(16) 0.0527(4) 0.8295(3) 0.0694(13) Uani 1 1 d . . .
C17 C 0.9065(2) -0.0089(6) 0.8790(3) 0.1000(18) Uani 1 1 d . . .
H17 H 0.9216 0.0290 0.9168 0.120 Uiso 1 1 calc R . .
C18 C 0.9162(3) -0.1261(8) 0.8694(5) 0.142(3) Uani 1 1 d . . .
H18 H 0.9395 -0.1653 0.9003 0.170 Uiso 1 1 calc R . .
C19 C 0.8933(3) -0.1838(6) 0.8174(6) 0.154(4) Uani 1 1 d . . .
H19 H 0.8994 -0.2640 0.8137 0.184 Uiso 1 1 calc R . .
C20 C 0.8605(3) -0.1272(6) 0.7685(4) 0.117(2) Uani 1 1 d . . .
H20 H 0.8461 -0.1682 0.7314 0.141 Uiso 1 1 calc R . .
C21 C 0.84890(18) -0.0084(5) 0.7744(3) 0.0829(15) Uani 1 1 d . . .
H21 H 0.8259 0.0290 0.7424 0.099 Uiso 1 1 calc R . .
C22 C 0.76323(15) 0.2278(5) 0.53784(19) 0.0686(13) Uani 1 1 d . . .
H22A H 0.7476 0.1625 0.5111 0.082 Uiso 1 1 calc R . .
H22B H 0.7441 0.2978 0.5245 0.082 Uiso 1 1 calc R . .
C23 C 0.80762(14) 0.2513(4) 0.52473(19) 0.0650(12) Uani 1 1 d . . .
C24 C 0.85375(16) 0.1975(6) 0.5704(2) 0.0838(14) Uani 1 1 d . . .
H24A H 0.8656 0.2446 0.6083 0.101 Uiso 1 1 calc R . .
H24B H 0.8496 0.1159 0.5815 0.101 Uiso 1 1 calc R . .
C25 C 0.8860(2) 0.2037(7) 0.5312(3) 0.109(2) Uani 1 1 d . . .
H25B H 0.9130 0.2508 0.5522 0.131 Uiso 1 1 calc R . .
H25A H 0.8952 0.1248 0.5228 0.131 Uiso 1 1 calc R . .
C26 C 0.8556(2) 0.2651(6) 0.4703(3) 0.0987(19) Uani 1 1 d . . .
H26 H 0.8664 0.2553 0.4348 0.118 Uiso 1 1 calc R . .
C27 C 0.8502(2) 0.3945(6) 0.4868(3) 0.1007(19) Uani 1 1 d . . .
H27A H 0.8789 0.4275 0.5139 0.121 Uiso 1 1 calc R . .
H27B H 0.8384 0.4434 0.4495 0.121 Uiso 1 1 calc R . .
C28 C 0.81653(16) 0.3841(5) 0.5201(2) 0.0718(12) Uani 1 1 d . . .
C29 C 0.80780(18) 0.2106(5) 0.4595(2) 0.0877(16) Uani 1 1 d . . .
C30 C 0.7699(2) 0.2658(8) 0.4064(2) 0.122(3) Uani 1 1 d . . .
H30A H 0.7412 0.2320 0.4049 0.184 Uiso 1 1 calc R . .
H30B H 0.7748 0.2504 0.3676 0.184 Uiso 1 1 calc R . .
H30C H 0.7694 0.3503 0.4128 0.184 Uiso 1 1 calc R . .
C31 C 0.8055(2) 0.0773(7) 0.4493(4) 0.130(3) Uani 1 1 d . . .
H31A H 0.7756 0.0492 0.4454 0.196 Uiso 1 1 calc R . .
H31B H 0.8277 0.0390 0.4843 0.196 Uiso 1 1 calc R . .
H31C H 0.8117 0.0590 0.4117 0.196 Uiso 1 1 calc R . .
S1' S 0.76157(4) 0.68946(12) 0.11067(5) 0.0689(3) Uani 1 1 d . . .
O1' O 0.80730(9) 0.2852(3) 0.18974(14) 0.0662(8) Uani 1 1 d . . .
O2' O 0.90276(8) 0.3605(3) 0.24138(13) 0.0602(7) Uani 1 1 d . . .
O3' O 0.83540(10) 0.3125(3) 0.29705(14) 0.0661(8) Uani 1 1 d . . .
O4' O 0.82621(9) 0.6383(2) 0.28693(12) 0.0559(7) Uani 1 1 d . . .
O5' O 0.76099(10) 0.3633(3) 0.24071(14) 0.0727(8) Uani 1 1 d . . .
O6' O 0.79785(9) 0.6048(3) 0.15869(12) 0.0589(7) Uani 1 1 d . . .
O7' O 0.91368(11) 0.4477(3) 0.15812(16) 0.0779(9) Uani 1 1 d . . .
O8' O 0.87445(10) 0.6290(3) 0.38617(14) 0.0747(9) Uani 1 1 d . . .
O9' O 0.71729(11) 0.6618(4) 0.11194(16) 0.1007(13) Uani 1 1 d . . .
O10' O 0.77917(17) 0.8051(3) 0.12657(16) 0.1062(14) Uani 1 1 d . . .
O11' O 0.76265(14) 0.8659(3) -0.02582(15) 0.0938(10) Uani 1 1 d . . .
C1' C 0.82293(13) 0.4014(4) 0.17928(19) 0.0556(10) Uani 1 1 d . . .
H1' H 0.8303 0.4006 0.1406 0.067 Uiso 1 1 calc R . .
C2' C 0.86399(12) 0.4381(4) 0.23290(18) 0.0497(9) Uani 1 1 d . . .
H2' H 0.8722 0.5203 0.2268 0.060 Uiso 1 1 calc R . .
C3' C 0.85257(13) 0.4300(4) 0.29230(19) 0.0501(9) Uani 1 1 d . . .
H3' H 0.8797 0.4466 0.3288 0.060 Uiso 1 1 calc R . .
C4' C 0.81432(14) 0.5157(4) 0.29037(18) 0.0539(10) Uani 1 1 d . . .
H4' H 0.8061 0.5040 0.3279 0.065 Uiso 1 1 calc R . .
C5' C 0.77384(13) 0.4871(4) 0.23356(19) 0.0549(10) Uani 1 1 d . . .
H5' H 0.7485 0.5408 0.2311 0.066 Uiso 1 1 calc R . .
C6' C 0.78301(14) 0.4882(4) 0.17193(18) 0.0564(10) Uani 1 1 d . . .
H6' H 0.7558 0.4626 0.1375 0.068 Uiso 1 1 calc R . .
C7' C 0.79716(15) 0.2858(4) 0.2450(2) 0.0677(12) Uani 1 1 d . . .
H7' H 0.7873 0.2052 0.2510 0.081 Uiso 1 1 calc R . .
C8' C 0.92642(14) 0.3779(4) 0.2017(2) 0.0577(10) Uani 1 1 d . . .
C9' C 0.96775(14) 0.3045(4) 0.2183(2) 0.0645(12) Uani 1 1 d . . .
C10' C 0.99194(16) 0.3026(5) 0.1765(3) 0.0860(15) Uani 1 1 d . . .
H10' H 0.9817 0.3456 0.1393 0.103 Uiso 1 1 calc R . .
C11' C 1.03135(18) 0.2356(6) 0.1916(4) 0.102(2) Uani 1 1 d . . .
H11' H 1.0481 0.2361 0.1647 0.123 Uiso 1 1 calc R . .
C12' C 1.04627(19) 0.1693(6) 0.2442(4) 0.104(2) Uani 1 1 d . . .
H12' H 1.0719 0.1213 0.2520 0.125 Uiso 1 1 calc R . .
C13' C 1.0233(2) 0.1731(6) 0.2863(4) 0.117(2) Uani 1 1 d . . .
H13' H 1.0343 0.1314 0.3239 0.140 Uiso 1 1 calc R . .
C14' C 0.98379(18) 0.2392(5) 0.2724(3) 0.0957(17) Uani 1 1 d . . .
H14' H 0.9678 0.2396 0.3002 0.115 Uiso 1 1 calc R . .
C15' C 0.85638(13) 0.6852(4) 0.33931(19) 0.0560(10) Uani 1 1 d . . .
C16' C 0.86525(16) 0.8126(5) 0.3317(2) 0.0697(13) Uani 1 1 d . . .
C17' C 0.8446(2) 0.8749(5) 0.2773(3) 0.0814(14) Uani 1 1 d . . .
H17' H 0.8239 0.8367 0.2430 0.098 Uiso 1 1 calc R . .
C18' C 0.8546(3) 0.9945(6) 0.2733(4) 0.113(2) Uani 1 1 d . . .
H18' H 0.8394 1.0370 0.2370 0.136 Uiso 1 1 calc R . .
C19' C 0.8863(3) 1.0497(6) 0.3218(5) 0.132(3) Uani 1 1 d . . .
H19' H 0.8943 1.1286 0.3182 0.159 Uiso 1 1 calc R . .
C20' C 0.9073(3) 0.9862(8) 0.3783(5) 0.144(3) Uani 1 1 d . . .
H20' H 0.9283 1.0242 0.4124 0.173 Uiso 1 1 calc R . .
C21' C 0.8968(2) 0.8711(6) 0.3826(3) 0.114(2) Uani 1 1 d . . .
H21' H 0.9107 0.8299 0.4198 0.136 Uiso 1 1 calc R . .
C22' C 0.76322(14) 0.6437(4) 0.03666(17) 0.0597(11) Uani 1 1 d . . .
H22D H 0.7626 0.5573 0.0355 0.072 Uiso 1 1 calc R . .
H22C H 0.7355 0.6715 0.0048 0.072 Uiso 1 1 calc R . .
C23' C 0.80372(13) 0.6851(4) 0.01840(17) 0.0549(9) Uani 1 1 d . . .
C24' C 0.85067(15) 0.7032(6) 0.0700(2) 0.0789(14) Uani 1 1 d . . .
H24D H 0.8570 0.6405 0.1011 0.095 Uiso 1 1 calc R . .
H24C H 0.8524 0.7798 0.0904 0.095 Uiso 1 1 calc R . .
C25' C 0.88419(17) 0.6975(7) 0.0319(3) 0.0987(17) Uani 1 1 d . . .
H25D H 0.9024 0.7695 0.0378 0.118 Uiso 1 1 calc R . .
H25C H 0.9044 0.6293 0.0445 0.118 Uiso 1 1 calc R . .
C26' C 0.85270(16) 0.6855(5) -0.0355(2) 0.0795(13) Uani 1 1 d . . .
H26' H 0.8678 0.6569 -0.0643 0.095 Uiso 1 1 calc R . .
C27' C 0.8257(2) 0.8044(5) -0.0563(3) 0.0893(15) Uani 1 1 d . . .
H27D H 0.8456 0.8733 -0.0440 0.107 Uiso 1 1 calc R . .
H27C H 0.8097 0.8065 -0.1011 0.107 Uiso 1 1 calc R . .
C28' C 0.79338(17) 0.7974(4) -0.0207(2) 0.0684(11) Uani 1 1 d . . .
C29' C 0.81530(15) 0.6011(4) -0.0292(2) 0.0639(11) Uani 1 1 d . . .
C30' C 0.83413(17) 0.4774(4) -0.0036(2) 0.0789(13) Uani 1 1 d . . .
H30E H 0.8098 0.4286 -0.0004 0.118 Uiso 1 1 calc R . .
H30F H 0.8571 0.4861 0.0370 0.118 Uiso 1 1 calc R . .
H30D H 0.8473 0.4405 -0.0316 0.118 Uiso 1 1 calc R . .
C31' C 0.77545(18) 0.5809(5) -0.0889(2) 0.0780(13) Uani 1 1 d . . .
H31D H 0.7633 0.6564 -0.1068 0.117 Uiso 1 1 calc R . .
H31F H 0.7522 0.5364 -0.0796 0.117 Uiso 1 1 calc R . .
H31E H 0.7855 0.5371 -0.1180 0.117 Uiso 1 1 calc R . .
C32 C 0.8751(3) 0.0940(8) 0.1209(4) 0.115(4) Uani 0.50 1 d PGU . .
H32 H 0.8534 0.1035 0.1402 0.138 Uiso 0.50 1 calc PR . .
C33 C 0.8700(2) 0.1528(7) 0.0650(4) 0.111(4) Uani 0.50 1 d PGU . .
H33 H 0.8448 0.2016 0.0469 0.134 Uiso 0.50 1 calc PR . .
C34 C 0.9025(3) 0.1386(8) 0.0362(3) 0.116(4) Uani 0.50 1 d PGU . .
H34 H 0.8990 0.1779 -0.0012 0.139 Uiso 0.50 1 calc PR . .
C35 C 0.9401(3) 0.0657(8) 0.0632(4) 0.108(3) Uani 0.50 1 d PGU . .
H35 H 0.9618 0.0563 0.0440 0.129 Uiso 0.50 1 calc PR . .
C36 C 0.9453(2) 0.0070(6) 0.1191(4) 0.087(3) Uani 0.50 1 d PGU . .
H36 H 0.9704 -0.0418 0.1372 0.104 Uiso 0.50 1 calc PR . .
C37 C 0.9128(3) 0.0211(7) 0.1479(3) 0.094(3) Uani 0.50 1 d PGU . .
H37 H 0.9162 -0.0182 0.1853 0.112 Uiso 0.50 1 calc PR . .
C38 C 0.9109(4) 0.7287(7) 0.5386(3) 0.120(4) Uani 0.50 1 d PGU . .
H38 H 0.9101 0.6792 0.5054 0.144 Uiso 0.50 1 calc PR . .
C39 C 0.9481(3) 0.8035(8) 0.5651(4) 0.118(4) Uani 0.50 1 d PGU . .
H39 H 0.9721 0.8041 0.5496 0.142 Uiso 0.50 1 calc PR . .
C40 C 0.9493(3) 0.8774(7) 0.6147(4) 0.101(3) Uani 0.50 1 d PGU . .
H40 H 0.9741 0.9275 0.6324 0.122 Uiso 0.50 1 calc PR . .
C41 C 0.9134(3) 0.8765(7) 0.6379(4) 0.115(4) Uani 0.50 1 d PGU . .
H41 H 0.9142 0.9260 0.6711 0.138 Uiso 0.50 1 calc PR . .
C42 C 0.8763(3) 0.8017(9) 0.6114(4) 0.134(5) Uani 0.50 1 d PGU . .
H42 H 0.8522 0.8011 0.6269 0.161 Uiso 0.50 1 calc PR . .
C43 C 0.8750(3) 0.7278(7) 0.5617(4) 0.117(4) Uani 0.50 1 d PGU . .
H43 H 0.8502 0.6777 0.5440 0.140 Uiso 0.50 1 calc PR . .
C49 C 0.0229(2) 0.573(2) 0.0156(3) 0.248(12) Uiso 0.50 1 d PD . .
C50 C 0.0454(4) 0.4679(11) 0.0307(5) 0.098(3) Uiso 0.50 1 d PD . .
C51 C 0.0227(2) 0.3649(14) 0.0152(3) 0.147(5) Uiso 0.50 1 d PD . .
C52 C 1.0000 0.498(3) 0.5000 0.109(11) Uiso 0.25 2 d SPD . 1
C53 C 0.9668(4) 0.4365(11) 0.4533(6) 0.050(3) Uiso 0.25 1 d PD A 1
C54 C 0.9682(4) 0.3135(11) 0.4552(6) 0.052(4) Uiso 0.25 1 d PD A 1
C55 C 1.0000 0.245(2) 0.5000 0.080(7) Uiso 0.25 2 d SPD . 1
C56 C 0.9874(2) 0.472(2) 0.4691(4) 0.125(9) Uiso 0.25 1 d PD . 2
C57 C 0.9753(5) 0.3666(12) 0.4389(8) 0.062(4) Uiso 0.25 1 d PD B 2
C58 C 0.9875(2) 0.2611(17) 0.4689(4) 0.073(5) Uiso 0.25 1 d PD . 2

loop_
_atom_site_aniso_label
_atom_site_aniso_U_11
_atom_site_aniso_U_22
_atom_site_aniso_U_33
_atom_site_aniso_U_23
_atom_site_aniso_U_13
_atom_site_aniso_U_12
S1 0.1035(9) 0.0926(10) 0.0575(7) -0.0157(7) 0.0401(6) -0.0516(8)
O1 0.0721(18) 0.0582(18) 0.0639(18) -0.0143(14) 0.0333(15) -0.0043(14)
O2 0.0548(15) 0.0564(16) 0.0548(15) -0.0088(13) 0.0288(12) -0.0110(13)
O3 0.0695(18) 0.0605(19) 0.0686(18) 0.0081(15) 0.0260(15) 0.0051(15)
O4 0.0677(17) 0.074(2) 0.0515(16) -0.0177(14) 0.0259(13) -0.0189(15)
O5 0.0602(16) 0.068(2) 0.088(2) -0.0023(16) 0.0413(15) 0.0067(15)
O6 0.0635(16) 0.0542(18) 0.0519(16) -0.0035(13) 0.0280(14) -0.0080(13)
O7 0.075(2) 0.098(3) 0.084(2) -0.029(2) 0.0492(18) -0.0235(19)
O8 0.080(2) 0.084(2) 0.0626(19) 0.0034(17) 0.0173(16) -0.0115(18)
O9 0.103(3) 0.200(5) 0.095(3) -0.056(3) 0.070(2) -0.091(3)
O10 0.205(5) 0.079(3) 0.083(3) 0.005(2) 0.039(3) -0.055(3)
O11 0.102(2) 0.081(2) 0.075(2) 0.0067(18) 0.0312(18) 0.001(2)
C1 0.054(2) 0.056(3) 0.049(2) -0.0043(19) 0.0186(18) -0.0020(19)
C2 0.046(2) 0.051(2) 0.052(2) -0.0072(18) 0.0253(17) -0.0086(17)
C3 0.057(2) 0.054(3) 0.049(2) 0.0000(19) 0.0213(18) -0.0047(19)
C4 0.048(2) 0.066(3) 0.055(2) 0.004(2) 0.0175(19) -0.0056(19)
C5 0.057(2) 0.067(3) 0.065(3) -0.011(2) 0.033(2) -0.012(2)
C6 0.055(2) 0.060(3) 0.047(2) -0.0045(19) 0.0281(18) -0.0088(19)
C7 0.068(3) 0.062(3) 0.076(3) -0.006(2) 0.032(2) 0.006(2)
C8 0.061(3) 0.061(3) 0.075(3) -0.006(2) 0.036(2) -0.004(2)
C9 0.053(2) 0.055(3) 0.090(3) -0.001(2) 0.035(2) -0.006(2)
C10 0.071(3) 0.092(4) 0.100(4) 0.000(3) 0.049(3) -0.013(3)
C11 0.067(3) 0.129(6) 0.132(5) 0.017(5) 0.048(4) -0.018(3)
C12 0.065(3) 0.102(5) 0.156(6) 0.003(5) 0.052(4) -0.020(3)
C13 0.068(3) 0.112(5) 0.125(5) -0.021(4) 0.027(3) -0.018(3)
C14 0.076(3) 0.079(3) 0.106(4) -0.027(3) 0.043(3) -0.023(3)
C15 0.054(2) 0.061(3) 0.069(3) 0.013(2) 0.031(2) -0.008(2)
C16 0.065(3) 0.059(3) 0.097(4) 0.009(3) 0.044(3) -0.007(2)
C17 0.099(4) 0.078(4) 0.125(5) 0.028(4) 0.040(4) 0.004(3)
C18 0.105(5) 0.073(5) 0.242(10) 0.044(6) 0.053(6) 0.009(4)
C19 0.108(6) 0.052(4) 0.325(14) 0.015(6) 0.105(7) 0.007(4)
C20 0.116(5) 0.066(4) 0.201(8) -0.034(5) 0.094(5) -0.016(4)
C21 0.076(3) 0.071(4) 0.117(4) -0.010(3) 0.054(3) -0.015(3)
C22 0.076(3) 0.079(3) 0.056(2) -0.009(2) 0.030(2) -0.018(2)
C23 0.069(3) 0.082(3) 0.051(2) -0.010(2) 0.029(2) -0.018(2)
C24 0.088(3) 0.094(4) 0.074(3) -0.009(3) 0.033(3) -0.005(3)
C25 0.092(4) 0.120(5) 0.139(5) -0.038(5) 0.070(4) -0.015(4)
C26 0.097(4) 0.136(5) 0.083(4) -0.030(4) 0.056(3) -0.033(4)
C27 0.116(4) 0.112(5) 0.093(4) -0.001(3) 0.060(3) -0.034(4)
C28 0.083(3) 0.078(3) 0.056(3) -0.008(2) 0.026(2) -0.013(3)
C29 0.094(3) 0.110(4) 0.072(3) -0.030(3) 0.046(3) -0.027(3)
C30 0.121(4) 0.202(8) 0.046(3) -0.028(4) 0.031(3) -0.045(5)
C31 0.137(5) 0.138(6) 0.152(6) -0.082(5) 0.095(5) -0.060(5)
S1' 0.0901(8) 0.0721(8) 0.0528(6) 0.0111(6) 0.0351(6) 0.0351(7)
O1' 0.0693(18) 0.0566(19) 0.077(2) -0.0055(15) 0.0311(16) -0.0027(15)
O2' 0.0512(15) 0.0603(17) 0.0750(18) 0.0079(15) 0.0291(14) 0.0144(13)
O3' 0.0711(19) 0.0610(19) 0.0724(19) 0.0163(15) 0.0324(16) 0.0106(15)
O4' 0.0676(17) 0.0578(18) 0.0473(15) 0.0002(13) 0.0261(13) 0.0067(13)
O5' 0.0571(17) 0.076(2) 0.092(2) 0.0170(18) 0.0352(16) -0.0001(16)
O6' 0.0691(17) 0.0612(18) 0.0477(16) 0.0090(13) 0.0217(13) 0.0088(14)
O7' 0.081(2) 0.081(2) 0.086(2) 0.015(2) 0.0470(18) 0.0158(18)
O8' 0.076(2) 0.083(2) 0.0592(18) -0.0044(17) 0.0149(15) 0.0128(17)
O9' 0.084(2) 0.146(4) 0.090(2) 0.031(2) 0.0522(19) 0.055(2)
O10' 0.190(4) 0.057(2) 0.072(2) 0.0027(18) 0.046(2) 0.041(2)
O11' 0.131(3) 0.076(2) 0.087(2) 0.0202(18) 0.054(2) 0.036(2)
C1' 0.055(2) 0.059(3) 0.060(2) 0.001(2) 0.029(2) 0.007(2)
C2' 0.047(2) 0.047(2) 0.059(2) -0.0010(19) 0.0234(18) 0.0040(17)
C3' 0.054(2) 0.051(2) 0.049(2) 0.0069(18) 0.0229(18) 0.0065(18)
C4' 0.066(3) 0.054(2) 0.052(2) 0.0115(19) 0.033(2) 0.008(2)
C5' 0.049(2) 0.058(3) 0.064(2) 0.006(2) 0.0276(19) 0.0090(19)
C6' 0.061(2) 0.056(3) 0.053(2) 0.000(2) 0.0201(19) 0.002(2)
C7' 0.062(3) 0.057(3) 0.089(3) 0.004(2) 0.032(3) -0.003(2)
C8' 0.055(2) 0.055(3) 0.071(3) -0.004(2) 0.033(2) -0.002(2)
C9' 0.053(2) 0.059(3) 0.086(3) -0.007(3) 0.031(2) 0.000(2)
C10' 0.072(3) 0.083(4) 0.118(4) -0.016(3) 0.052(3) 0.004(3)
C11' 0.068(3) 0.106(5) 0.156(6) -0.028(5) 0.068(4) 0.005(3)
C12' 0.076(4) 0.095(5) 0.153(6) 0.000(4) 0.053(4) 0.030(3)
C13' 0.095(4) 0.103(5) 0.155(6) 0.032(5) 0.047(4) 0.037(4)
C14' 0.077(3) 0.095(4) 0.130(5) 0.013(4) 0.054(3) 0.028(3)
C15' 0.054(2) 0.065(3) 0.054(2) -0.001(2) 0.024(2) 0.014(2)
C16' 0.066(3) 0.068(3) 0.086(3) -0.012(3) 0.039(2) 0.013(2)
C17' 0.100(4) 0.062(3) 0.098(4) 0.011(3) 0.053(3) 0.009(3)
C18' 0.121(5) 0.076(5) 0.173(7) 0.030(5) 0.089(5) 0.025(4)
C19' 0.098(5) 0.069(4) 0.241(10) -0.026(6) 0.073(6) -0.013(4)
C20' 0.148(7) 0.083(6) 0.180(8) -0.022(5) 0.027(6) -0.012(5)
C21' 0.116(5) 0.069(4) 0.136(5) -0.025(4) 0.017(4) -0.003(4)
C22' 0.066(2) 0.075(3) 0.040(2) 0.0076(19) 0.0200(18) 0.008(2)
C23' 0.066(2) 0.055(2) 0.046(2) 0.0002(18) 0.0213(18) 0.004(2)
C24' 0.072(3) 0.090(4) 0.077(3) -0.004(3) 0.029(2) -0.012(3)
C25' 0.072(3) 0.102(4) 0.123(5) 0.006(4) 0.036(3) -0.008(3)
C26' 0.085(3) 0.093(4) 0.073(3) 0.012(3) 0.042(3) 0.002(3)
C27' 0.108(4) 0.077(3) 0.097(4) 0.015(3) 0.054(3) -0.001(3)
C28' 0.087(3) 0.054(3) 0.069(3) -0.001(2) 0.033(2) 0.005(2)
C29' 0.074(3) 0.062(3) 0.066(3) 0.007(2) 0.038(2) 0.009(2)
C30' 0.091(3) 0.068(3) 0.089(3) 0.003(3) 0.045(3) 0.016(3)
C31' 0.100(3) 0.087(3) 0.053(3) -0.013(2) 0.034(2) 0.005(3)
C32 0.106(8) 0.119(10) 0.144(9) 0.014(7) 0.073(8) -0.010(6)
C33 0.073(6) 0.121(10) 0.097(7) 0.003(6) -0.027(5) -0.008(6)
C34 0.171(10) 0.127(10) 0.030(5) 0.011(5) 0.011(5) -0.033(7)
C35 0.120(8) 0.119(10) 0.107(8) -0.021(6) 0.068(7) -0.040(6)
C36 0.087(6) 0.045(5) 0.104(7) -0.007(5) 0.000(5) 0.002(5)
C37 0.164(10) 0.045(5) 0.074(6) 0.005(4) 0.044(6) -0.013(5)
C38 0.197(11) 0.105(9) 0.035(5) -0.011(5) 0.010(6) -0.025(8)
C39 0.162(10) 0.105(9) 0.095(8) 0.016(6) 0.054(7) -0.011(7)
C40 0.125(8) 0.050(6) 0.115(8) -0.008(5) 0.023(6) -0.023(6)
C41 0.189(11) 0.073(7) 0.080(7) -0.029(6) 0.042(7) -0.028(7)
C42 0.127(9) 0.134(11) 0.156(11) -0.022(8) 0.069(9) -0.019(8)
C43 0.125(8) 0.070(7) 0.106(9) -0.019(6) -0.024(6) -0.031(7)

loop_
_atom_type_symbol
_atom_type_description
_atom_type_scat_dispersion_real
_atom_type_scat_dispersion_imag
_atom_type_scat_source
C C 0.0033 0.0016 'International Tables Vol C Tables 4.2.6.8 and 6.1.1.4'
H H 0.0000 0.0000 'International Tables Vol C Tables 4.2.6.8 and 6.1.1.4'
O O 0.0106 0.0060 'International Tables Vol C Tables 4.2.6.8 and 6.1.1.4'
S S 0.1246 0.1234 'International Tables Vol C Tables 4.2.6.8 and 6.1.1.4'

loop_
_geom_angle_atom_site_label_1
_geom_angle_atom_site_label_2
_geom_angle_atom_site_label_3
_geom_angle
_geom_angle_site_symmetry_1
_geom_angle_site_symmetry_3
O9 S1 O10 120.3(3) . .
O9 S1 O4 108.7(2) . .
O10 S1 O4 104.6(2) . .
O9 S1 C22 107.8(2) . .
O10 S1 C22 108.9(3) . .
O4 S1 C22 105.59(19) . .
C7 O1 C1 111.1(3) . .
C8 O2 C2 116.6(3) . .
C7 O3 C3 111.1(3) . .
C4 O4 S1 120.5(3) . .
C7 O5 C5 111.5(3) . .
C15 O6 C6 116.1(3) . .
O1 C1 C2 110.1(3) . .
O1 C1 C6 105.8(3) . .
C2 C1 C6 110.6(3) . .
O1 C1 H1 110.1 . .
C2 C1 H1 110.1 . .
C6 C1 H1 110.1 . .
O2 C2 C3 112.2(3) . .
O2 C2 C1 106.7(3) . .
C3 C2 C1 108.4(3) . .
O2 C2 H2 109.8 . .
C3 C2 H2 109.8 . .
C1 C2 H2 109.8 . .
O3 C3 C2 109.7(3) . .
O3 C3 C4 106.0(3) . .
C2 C3 C4 110.3(3) . .
O3 C3 H3 110.3 . .
C2 C3 H3 110.3 . .
C4 C3 H3 110.3 . .
O4 C4 C3 106.4(3) . .
O4 C4 C5 111.9(3) . .
C3 C4 C5 108.1(3) . .
O4 C4 H4 110.1 . .
C3 C4 H4 110.1 . .
C5 C4 H4 110.1 . .
O5 C5 C6 107.1(3) . .
O5 C5 C4 104.9(3) . .
C6 C5 C4 114.6(3) . .
O5 C5 H5 110.0 . .
C6 C5 H5 110.0 . .
C4 C5 H5 110.0 . .
O6 C6 C5 110.1(3) . .
O6 C6 C1 112.8(3) . .
C5 C6 C1 107.2(3) . .
O6 C6 H6 108.9 . .
C5 C6 H6 108.9 . .
C1 C6 H6 108.9 . .
O3 C7 O1 110.6(3) . .
O3 C7 O5 111.2(4) . .
O1 C7 O5 111.7(4) . .
O3 C7 H7 107.7 . .
O1 C7 H7 107.7 . .
O5 C7 H7 107.7 . .
O7 C8 O2 121.7(4) . .
O7 C8 C9 125.1(4) . .
O2 C8 C9 113.2(4) . .
C14 C9 C10 120.9(4) . .
C14 C9 C8 121.9(4) . .
C10 C9 C8 117.2(4) . .
C11 C10 C9 118.9(6) . .
C11 C10 H10 120.5 . .
C9 C10 H10 120.5 . .
C12 C11 C10 121.2(6) . .
C12 C11 H11 119.4 . .
C10 C11 H11 119.4 . .
C13 C12 C11 119.2(6) . .
C13 C12 H12 120.4 . .
C11 C12 H12 120.4 . .
C12 C13 C14 122.1(6) . .
C12 C13 H13 118.9 . .
C14 C13 H13 118.9 . .
C9 C14 C13 117.6(5) . .
C9 C14 H14 121.2 . .
C13 C14 H14 121.2 . .
O8 C15 O6 121.2(4) . .
O8 C15 C16 126.0(4) . .
O6 C15 C16 112.7(4) . .
C21 C16 C17 119.3(5) . .
C21 C16 C15 123.0(5) . .
C17 C16 C15 117.6(5) . .
C18 C17 C16 118.6(7) . .
C18 C17 H17 120.7 . .
C16 C17 H17 120.7 . .
C19 C18 C17 121.7(8) . .
C19 C18 H18 119.2 . .
C17 C18 H18 119.2 . .
C18 C19 C20 121.3(7) . .
C18 C19 H19 119.3 . .
C20 C19 H19 119.3 . .
C19 C20 C21 120.3(8) . .
C19 C20 H20 119.8 . .
C21 C20 H20 119.8 . .
C16 C21 C20 118.6(6) . .
C16 C21 H21 120.7 . .
C20 C21 H21 120.7 . .
C23 C22 S1 119.2(3) . .
C23 C22 H22A 107.5 . .
S1 C22 H22A 107.5 . .
C23 C22 H22B 107.5 . .
S1 C22 H22B 107.5 . .
H22A C22 H22B 107.0 . .
C28 C23 C22 112.3(4) . .
C28 C23 C29 99.3(4) . .
C22 C23 C29 115.6(4) . .
C28 C23 C24 105.8(4) . .
C22 C23 C24 119.2(4) . .
C29 C23 C24 102.4(4) . .
C25 C24 C23 103.3(4) . .
C25 C24 H24A 111.1 . .
C23 C24 H24A 111.1 . .
C25 C24 H24B 111.1 . .
C23 C24 H24B 111.1 . .
H24A C24 H24B 109.1 . .
C26 C25 C24 102.3(4) . .
C26 C25 H25B 111.3 . .
C24 C25 H25B 111.3 . .
C26 C25 H25A 111.3 . .
C24 C25 H25A 111.3 . .
H25B C25 H25A 109.2 . .
C27 C26 C25 106.8(5) . .
C27 C26 C29 103.5(5) . .
C25 C26 C29 103.3(5) . .
C27 C26 H26 114.0 . .
C25 C26 H26 114.0 . .
C29 C26 H26 114.0 . .
C28 C27 C26 101.9(4) . .
C28 C27 H27A 111.4 . .
C26 C27 H27A 111.4 . .
C28 C27 H27B 111.4 . .
C26 C27 H27B 111.4 . .
H27A C27 H27B 109.3 . .
O11 C28 C27 127.4(5) . .
O11 C28 C23 125.8(4) . .
C27 C28 C23 106.7(4) . .
C30 C29 C31 107.6(6) . .
C30 C29 C26 114.5(5) . .
C31 C29 C26 114.0(5) . .
C30 C29 C23 112.7(5) . .
C31 C29 C23 114.9(5) . .
C26 C29 C23 92.8(4) . .
C29 C30 H30A 109.5 . .
C29 C30 H30B 109.5 . .
H30A C30 H30B 109.5 . .
C29 C30 H30C 109.5 . .
H30A C30 H30C 109.5 . .
H30B C30 H30C 109.5 . .
C29 C31 H31A 109.5 . .
C29 C31 H31B 109.5 . .
H31A C31 H31B 109.5 . .
C29 C31 H31C 109.5 . .
H31A C31 H31C 109.5 . .
H31B C31 H31C 109.5 . .
O10' S1' O9' 119.4(3) . .
O10' S1' O6' 104.5(2) . .
O9' S1' O6' 108.87(19) . .
O10' S1' C22' 112.0(2) . .
O9' S1' C22' 107.3(2) . .
O6' S1' C22' 103.47(18) . .
C7' O1' C1' 109.7(3) . .
C8' O2' C2' 116.3(3) . .
C7' O3' C3' 111.4(3) . .
C15' O4' C4' 116.3(3) . .
C7' O5' C5' 110.6(3) . .
C6' O6' S1' 118.5(3) . .
O8' O8' C15' 0(10) 1 .
O1' C1' C2' 111.1(3) . .
O1' C1' C6' 106.4(3) . .
C2' C1' C6' 110.5(3) . .
O1' C1' H1' 109.6 . .
C2' C1' H1' 109.6 . .
C6' C1' H1' 109.6 . .
O2' C2' C1' 112.8(3) . .
O2' C2' C3' 106.6(3) . .
C1' C2' C3' 108.3(3) . .
O2' C2' H2' 109.7 . .
C1' C2' H2' 109.7 . .
C3' C2' H2' 109.7 . .
O3' C3' C2' 109.2(3) . .
O3' C3' C4' 105.9(3) . .
C2' C3' C4' 110.9(3) . .
O3' C3' H3' 110.3 . .
C2' C3' H3' 110.3 . .
C4' C3' H3' 110.3 . .
O4' C4' C5' 108.4(3) . .
O4' C4' C3' 113.2(3) . .
C5' C4' C3' 108.1(3) . .
O4' C4' H4' 109.0 . .
C5' C4' H4' 109.0 . .
C3' C4' H4' 109.0 . .
O5' C5' C4' 106.8(3) . .
O5' C5' C6' 104.7(3) . .
C4' C5' C6' 115.0(3) . .
O5' C5' H5' 110.0 . .
C4' C5' H5' 110.0 . .
C6' C5' H5' 110.0 . .
O6' C6' C5' 111.8(3) . .
O6' C6' C1' 106.8(3) . .
C5' C6' C1' 107.0(3) . .
O6' C6' H6' 110.4 . .
C5' C6' H6' 110.4 . .
C1' C6' H6' 110.4 . .
O3' C7' O1' 111.9(3) . .
O3' C7' O5' 111.2(4) . .
O1' C7' O5' 111.3(4) . .
O3' C7' H7' 107.4 . .
O1' C7' H7' 107.4 . .
O5' C7' H7' 107.4 . .
O7' C8' O2' 122.1(4) . .
O7' C8' C9' 125.8(4) . .
O2' C8' C9' 112.1(4) . .
C14' C9' C10' 118.9(4) . .
C14' C9' C8' 123.4(4) . .
C10' C9' C8' 117.7(5) . .
C11' C10' C9' 118.7(6) . .
C11' C10' H10' 120.6 . .
C9' C10' H10' 120.6 . .
C12' C11' C10' 121.9(6) . .
C12' C11' H11' 119.0 . .
C10' C11' H11' 119.0 . .
C11' C12' C13' 119.6(5) . .
C11' C12' H12' 120.2 . .
C13' C12' H12' 120.2 . .
C12' C13' C14' 119.6(6) . .
C12' C13' H13' 120.2 . .
C14' C13' H13' 120.2 . .
C9' C14' C13' 121.1(6) . .
C9' C14' H14' 119.4 . .
C13' C14' H14' 119.4 . .
O8' C15' O8' 0.0(4) 1 .
O8' C15' O4' 123.6(5) 1 .
O8' C15' O4' 123.6(5) . .
O8' C15' C16' 124.2(4) 1 .
O8' C15' C16' 124.2(4) . .
O4' C15' C16' 112.2(4) . .
C17' C16' C21' 119.0(6) . .
C17' C16' C15' 123.3(5) . .
C21' C16' C15' 117.7(5) . .
C16' C17' C18' 120.4(6) . .
C16' C17' H17' 119.8 . .
C18' C17' H17' 119.8 . .
C19' C18' C17' 120.4(7) . .
C19' C18' H18' 119.8 . .
C17' C18' H18' 119.8 . .
C18' C19' C20' 119.4(7) . .
C18' C19' H19' 120.3 . .
C20' C19' H19' 120.3 . .
C21' C20' C19' 120.0(8) . .
C21' C20' H20' 120.0 . .
C19' C20' H20' 120.0 . .
C20' C21' C16' 120.8(8) . .
C20' C21' H21' 119.6 . .
C16' C21' H21' 119.6 . .
C23' C22' S1' 117.5(3) . .
C23' C22' H22D 107.9 . .
S1' C22' H22D 107.9 . .
C23' C22' H22C 107.9 . .
S1' C22' H22C 107.9 . .
H22D C22' H22C 107.2 . .
C28' C23' C22' 112.5(3) . .
C28' C23' C24' 107.0(4) . .
C22' C23' C24' 119.4(3) . .
C28' C23' C29' 98.6(3) . .
C22' C23' C29' 114.2(4) . .
C24' C23' C29' 102.7(3) . .
C23' C24' C25' 102.4(4) . .
C23' C24' H24D 111.3 . .
C25' C24' H24D 111.3 . .
C23' C24' H24C 111.3 . .
C25' C24' H24C 111.3 . .
H24D C24' H24C 109.2 . .
C26' C25' C24' 103.7(4) . .
C26' C25' H25D 111.0 . .
C24' C25' H25D 111.0 . .
C26' C25' H25C 111.0 . .
C24' C25' H25C 111.0 . .
H25D C25' H25C 109.0 . .
C25' C26' C29' 102.1(4) . .
C25' C26' C27' 109.0(5) . .
C29' C26' C27' 101.9(4) . .
C25' C26' H26' 114.2 . .
C29' C26' H26' 114.2 . .
C27' C26' H26' 114.2 . .
C28' C27' C26' 100.7(4) . .
C28' C27' H27D 111.6 . .
C26' C27' H27D 111.6 . .
C28' C27' H27C 111.6 . .
C26' C27' H27C 111.6 . .
H27D C27' H27C 109.4 . .
O11' C28' C27' 125.3(4) . .
O11' C28' C23' 126.3(4) . .
C27' C28' C23' 108.3(4) . .
C31' C29' C30' 107.1(4) . .
C31' C29' C26' 115.1(4) . .
C30' C29' C26' 112.6(4) . .
C31' C29' C23' 113.4(3) . .
C30' C29' C23' 115.5(3) . .
C26' C29' C23' 93.1(4) . .
C29' C30' H30E 109.5 . .
C29' C30' H30F 109.5 . .
H30E C30' H30F 109.5 . .
C29' C30' H30D 109.5 . .
H30E C30' H30D 109.5 . .
H30F C30' H30D 109.5 . .
C29' C31' H31D 109.5 . .
C29' C31' H31F 109.5 . .
H31D C31' H31F 109.5 . .
C29' C31' H31E 109.5 . .
H31D C31' H31E 109.5 . .
H31F C31' H31E 109.5 . .
C33 C32 C37 120.0 . .
C33 C32 H32 120.0 . .
C37 C32 H32 120.0 . .
C34 C33 C32 120.0 . .
C34 C33 H33 120.0 . .
C32 C33 H33 120.0 . .
C33 C34 C35 120.0 . .
C33 C34 H34 120.0 . .
C35 C34 H34 120.0 . .
C36 C35 C34 120.0 . .
C36 C35 H35 120.0 . .
C34 C35 H35 120.0 . .
C37 C36 C35 120.0 . .
C37 C36 H36 120.0 . .
C35 C36 H36 120.0 . .
C36 C37 C32 120.0 . .
C36 C37 H37 120.0 . .
C32 C37 H37 120.0 . .
C39 C38 C43 120.0 . .
C39 C38 H38 120.0 . .
C43 C38 H38 120.0 . .
C40 C39 C38 120.0 . .
C40 C39 H39 120.0 . .
C38 C39 H39 120.0 . .
C41 C40 C39 120.0 . .
C41 C40 H40 120.0 . .
C39 C40 H40 120.0 . .
C40 C41 C42 120.0 . .
C40 C41 H41 120.0 . .
C42 C41 H41 120.0 . .
C43 C42 C41 120.0 . .
C43 C42 H42 120.0 . .
C41 C42 H42 120.0 . .
C42 C43 C38 120.0 . .
C42 C43 H43 120.0 . .
C38 C43 H43 120.0 . .
C50 C49 C49 119.7(7) . 2
C51 C50 C49 120.0(14) . .
C50 C51 C51 120.3(7) . 2
C53 C52 C53 121(2) . 2_756
C54 C53 C52 117.7(17) . .
C53 C54 C55 125.7(15) . .
C54 C55 C54 112.6(19) 2_756 .
C56 C56 C57 119.1(8) 2_756 .
C58 C57 C56 121.9(16) . .
C57 C58 C58 119.0(8) . 2_756

loop_
_geom_bond_atom_site_label_1
_geom_bond_atom_site_label_2
_geom_bond_distance
_geom_bond_site_symmetry_2
S1 O9 1.416(4) .
S1 O10 1.436(5) .
S1 O4 1.584(3) .
S1 C22 1.767(4) .
O1 C7 1.405(5) .
O1 C1 1.440(5) .
O2 C8 1.356(5) .
O2 C2 1.418(4) .
O3 C7 1.395(5) .
O3 C3 1.450(5) .
O4 C4 1.465(5) .
O5 C7 1.411(5) .
O5 C5 1.431(5) .
O6 C15 1.364(5) .
O6 C6 1.431(5) .
O7 C8 1.211(5) .
O8 C15 1.219(5) .
O11 C28 1.216(6) .
C1 C2 1.515(5) .
C1 C6 1.545(6) .
C1 H1 0.9800 .
C2 C3 1.514(5) .
C2 H2 0.9800 .
C3 C4 1.527(5) .
C3 H3 0.9800 .
C4 C5 1.535(5) .
C4 H4 0.9800 .
C5 C6 1.520(6) .
C5 H5 0.9800 .
C6 H6 0.9800 .
C7 H7 0.9800 .
C8 C9 1.475(6) .
C9 C14 1.362(7) .
C9 C10 1.393(6) .
C10 C11 1.384(8) .
C10 H10 0.9300 .
C11 C12 1.354(9) .
C11 H11 0.9300 .
C12 C13 1.352(8) .
C12 H12 0.9300 .
C13 C14 1.408(7) .
C13 H13 0.9300 .
C14 H14 0.9300 .
C15 C16 1.448(7) .
C16 C21 1.397(7) .
C16 C17 1.430(8) .
C17 C18 1.383(11) .
C17 H17 0.9300 .
C18 C19 1.322(12) .
C18 H18 0.9300 .
C19 C20 1.381(12) .
C19 H19 0.9300 .
C20 C21 1.400(9) .
C20 H20 0.9300 .
C21 H21 0.9300 .
C22 C23 1.535(6) .
C22 H22A 0.9700 .
C22 H22B 0.9700 .
C23 C28 1.525(7) .
C23 C29 1.553(6) .
C23 C24 1.578(7) .
C24 C25 1.556(7) .
C24 H24A 0.9700 .
C24 H24B 0.9700 .
C25 C26 1.547(9) .
C25 H25B 0.9700 .
C25 H25A 0.9700 .
C26 C27 1.524(9) .
C26 C29 1.550(7) .
C26 H26 0.9800 .
C27 C28 1.493(7) .
C27 H27A 0.9700 .
C27 H27B 0.9700 .
C29 C30 1.504(8) .
C29 C31 1.512(9) .
C30 H30A 0.9600 .
C30 H30B 0.9600 .
C30 H30C 0.9600 .
C31 H31A 0.9600 .
C31 H31B 0.9600 .
C31 H31C 0.9600 .
S1' O10' 1.408(4) .
S1' O9' 1.425(4) .
S1' O6' 1.591(3) .
S1' C22' 1.775(4) .
O1' C7' 1.396(5) .
O1' C1' 1.440(5) .
O2' C8' 1.360(5) .
O2' C2' 1.449(4) .
O3' C7' 1.395(5) .
O3' C3' 1.442(5) .
O4' C15' 1.347(5) .
O4' C4' 1.434(5) .
O5' C7' 1.401(5) .
O5' C5' 1.469(5) .
O6' C6' 1.453(5) .
O7' C8' 1.217(5) .
O8' C15' 1.199(5) .
O11' C28' 1.202(5) .
C1' C2' 1.493(5) .
C1' C6' 1.544(6) .
C1' H1' 0.9800 .
C2' C3' 1.511(5) .
C2' H2' 0.9800 .
C3' C4' 1.521(6) .
C3' H3' 0.9800 .
C4' C5' 1.500(6) .
C4' H4' 0.9800 .
C5' C6' 1.521(5) .
C5' H5' 0.9800 .
C6' H6' 0.9800 .
C7' H7' 0.9800 .
C8' C9' 1.467(6) .
C9' C14' 1.371(7) .
C9' C10' 1.399(7) .
C10' C11' 1.380(7) .
C10' H10' 0.9300 .
C11' C12' 1.349(8) .
C11' H11' 0.9300 .
C12' C13' 1.378(9) .
C12' H12' 0.9300 .
C13' C14' 1.378(7) .
C13' H13' 0.9300 .
C14' H14' 0.9300 .
C15' O8' 1.199(5) 1
C15' C16' 1.477(7) .
C16' C17' 1.374(7) .
C16' C21' 1.399(8) .
C17' C18' 1.388(8) .
C17' H17' 0.9300 .
C18' C19' 1.355(10) .
C18' H18' 0.9300 .
C19' C20' 1.417(11) .
C19' H19' 0.9300 .
C20' C21' 1.344(10) .
C20' H20' 0.9300 .
C21' H21' 0.9300 .
C22' C23' 1.530(6) .
C22' H22D 0.9700 .
C22' H22C 0.9700 .
C23' C28' 1.513(6) .
C23' C24' 1.545(6) .
C23' C29' 1.566(6) .
C24' C25' 1.568(7) .
C24' H24D 0.9700 .
C24' H24C 0.9700 .
C25' C26' 1.517(7) .
C25' H25D 0.9700 .
C25' H25C 0.9700 .
C26' C29' 1.546(7) .
C26' C27' 1.563(8) .
C26' H26' 0.9800 .
C27' C28' 1.493(7) .
C27' H27D 0.9700 .
C27' H27C 0.9700 .
C29' C31' 1.512(6) .
C29' C30' 1.541(7) .
C30' H30E 0.9600 .
C30' H30F 0.9600 .
C30' H30D 0.9600 .
C31' H31D 0.9600 .
C31' H31F 0.9600 .
C31' H31E 0.9600 .
C32 C33 1.3900 .
C32 C37 1.3900 .
C32 H32 0.9300 .
C33 C34 1.3900 .
C33 H33 0.9300 .
C34 C35 1.3900 .
C34 H34 0.9300 .
C35 C36 1.3900 .
C35 H35 0.9300 .
C36 C37 1.3900 .
C36 H36 0.9300 .
C37 H37 0.9300 .
C38 C39 1.3900 .
C38 C43 1.3900 .
C38 H38 0.9300 .
C39 C40 1.3900 .
C39 H39 0.9300 .
C40 C41 1.3900 .
C40 H40 0.9300 .
C41 C42 1.3900 .
C41 H41 0.9300 .
C42 C43 1.3900 .
C42 H42 0.9300 .
C43 H43 0.9300 .
C49 C50 1.353(11) .
C49 C49 1.358(12) 2
C50 C51 1.339(11) .
C51 C51 1.345(12) 2
C52 C53 1.384(13) .
C52 C53 1.384(13) 2_756
C53 C54 1.382(12) .
C54 C55 1.387(13) .
C55 C54 1.387(13) 2_756
C56 C56 1.356(16) 2_756
C56 C57 1.357(15) .
C57 C58 1.354(14) .
C58 C58 1.361(15) 2_756

loop_
_geom_torsion_atom_site_label_1
_geom_torsion_atom_site_label_2
_geom_torsion_atom_site_label_3
_geom_torsion_atom_site_label_4
_geom_torsion
_geom_torsion_site_symmetry_1
_geom_torsion_site_symmetry_4
O9 S1 O4 C4 -22.6(4) . .
O10 S1 O4 C4 -152.3(3) . .
C22 S1 O4 C4 92.8(3) . .
C7 O1 C1 C2 58.1(4) . .
C7 O1 C1 C6 -61.5(4) . .
C8 O2 C2 C3 -78.5(4) . .
C8 O2 C2 C1 162.9(3) . .
O1 C1 C2 O2 67.9(4) . .
C6 C1 C2 O2 -175.5(3) . .
O1 C1 C2 C3 -53.2(4) . .
C6 C1 C2 C3 63.4(4) . .
C7 O3 C3 C2 -58.7(4) . .
C7 O3 C3 C4 60.3(4) . .
O2 C2 C3 O3 -64.4(4) . .
C1 C2 C3 O3 53.1(4) . .
O2 C2 C3 C4 179.2(3) . .
C1 C2 C3 C4 -63.2(4) . .
S1 O4 C4 C3 -149.8(3) . .
S1 O4 C4 C5 92.3(3) . .
O3 C3 C4 O4 178.9(3) . .
C2 C3 C4 O4 -62.5(4) . .
O3 C3 C4 C5 -60.8(4) . .
C2 C3 C4 C5 57.8(4) . .
C7 O5 C5 C6 60.1(4) . .
C7 O5 C5 C4 -62.0(4) . .
O4 C4 C5 O5 178.4(3) . .
C3 C4 C5 O5 61.5(4) . .
O4 C4 C5 C6 61.3(4) . .
C3 C4 C5 C6 -55.6(5) . .
C15 O6 C6 C5 -166.5(3) . .
C15 O6 C6 C1 73.8(4) . .
O5 C5 C6 O6 176.2(3) . .
C4 C5 C6 O6 -67.9(4) . .
O5 C5 C6 C1 -60.8(4) . .
C4 C5 C6 C1 55.1(5) . .
O1 C1 C6 O6 -177.4(3) . .
C2 C1 C6 O6 63.4(4) . .
O1 C1 C6 C5 61.2(4) . .
C2 C1 C6 C5 -58.0(4) . .
C3 O3 C7 O1 63.0(4) . .
C3 O3 C7 O5 -61.7(4) . .
C1 O1 C7 O3 -62.7(4) . .
C1 O1 C7 O5 61.7(4) . .
C5 O5 C7 O3 63.4(4) . .
C5 O5 C7 O1 -60.6(4) . .
C2 O2 C8 O7 7.1(6) . .
C2 O2 C8 C9 -175.1(3) . .
O7 C8 C9 C14 -173.1(5) . .
O2 C8 C9 C14 9.2(7) . .
O7 C8 C9 C10 3.7(7) . .
O2 C8 C9 C10 -174.0(4) . .
C14 C9 C10 C11 -2.7(8) . .
C8 C9 C10 C11 -179.5(5) . .
C9 C10 C11 C12 -0.2(10) . .
C10 C11 C12 C13 2.9(10) . .
C11 C12 C13 C14 -2.8(10) . .
C10 C9 C14 C13 2.8(8) . .
C8 C9 C14 C13 179.5(5) . .
C12 C13 C14 C9 -0.1(9) . .
C6 O6 C15 O8 -3.7(5) . .
C6 O6 C15 C16 178.5(3) . .
O8 C15 C16 C21 174.8(4) . .
O6 C15 C16 C21 -7.5(6) . .
O8 C15 C16 C17 -3.0(7) . .
O6 C15 C16 C17 174.7(4) . .
C21 C16 C17 C18 3.1(8) . .
C15 C16 C17 C18 -179.0(5) . .
C16 C17 C18 C19 -3.9(11) . .
C17 C18 C19 C20 4.3(13) . .
C18 C19 C20 C21 -3.9(12) . .
C17 C16 C21 C20 -2.7(7) . .
C15 C16 C21 C20 179.5(4) . .
C19 C20 C21 C16 3.0(9) . .
O9 S1 C22 C23 157.8(4) . .
O10 S1 C22 C23 -70.1(4) . .
O4 S1 C22 C23 41.7(4) . .
S1 C22 C23 C28 -100.5(4) . .
S1 C22 C23 C29 146.6(4) . .
S1 C22 C23 C24 23.9(6) . .
C28 C23 C24 C25 -70.4(5) . .
C22 C23 C24 C25 162.1(5) . .
C29 C23 C24 C25 33.1(5) . .
C23 C24 C25 C26 2.7(6) . .
C24 C25 C26 C27 70.8(6) . .
C24 C25 C26 C29 -38.0(6) . .
C25 C26 C27 C28 -76.2(5) . .
C29 C26 C27 C28 32.5(6) . .
C26 C27 C28 O11 -173.8(5) . .
C26 C27 C28 C23 4.1(6) . .
C22 C23 C28 O11 16.6(6) . .
C29 C23 C28 O11 139.3(5) . .
C24 C23 C28 O11 -114.9(5) . .
C22 C23 C28 C27 -161.3(4) . .
C29 C23 C28 C27 -38.6(5) . .
C24 C23 C28 C27 67.2(5) . .
C27 C26 C29 C30 62.0(6) . .
C25 C26 C29 C30 173.3(5) . .
C27 C26 C29 C31 -173.5(5) . .
C25 C26 C29 C31 -62.2(6) . .
C27 C26 C29 C23 -54.5(5) . .
C25 C26 C29 C23 56.7(5) . .
C28 C23 C29 C30 -63.4(5) . .
C22 C23 C29 C30 56.9(6) . .
C24 C23 C29 C30 -171.9(5) . .
C28 C23 C29 C31 172.9(5) . .
C22 C23 C29 C31 -66.8(7) . .
C24 C23 C29 C31 64.3(6) . .
C28 C23 C29 C26 54.7(5) . .
C22 C23 C29 C26 175.0(5) . .
C24 C23 C29 C26 -53.9(5) . .
O10' S1' O6' C6' 156.7(3) . .
O9' S1' O6' C6' 28.0(3) . .
C22' S1' O6' C6' -85.9(3) . .
C7' O1' C1' C2' 58.2(4) . .
C7' O1' C1' C6' -62.1(4) . .
C8' O2' C2' C1' 78.5(4) . .
C8' O2' C2' C3' -162.8(3) . .
O1' C1' C2' O2' 62.9(4) . .
C6' C1' C2' O2' -179.2(3) . .
O1' C1' C2' C3' -54.8(4) . .
C6' C1' C2' C3' 63.1(4) . .
C7' O3' C3' C2' -57.7(4) . .
C7' O3' C3' C4' 61.8(4) . .
O2' C2' C3' O3' -68.0(4) . .
C1' C2' C3' O3' 53.6(4) . .
O2' C2' C3' C4' 175.7(3) . .
C1' C2' C3' C4' -62.7(4) . .
C15' O4' C4' C5' 168.2(3) . .
C15' O4' C4' C3' -71.8(4) . .
O3' C3' C4' O4' 178.8(3) . .
C2' C3' C4' O4' -62.9(4) . .
O3' C3' C4' C5' -61.1(4) . .
C2' C3' C4' C5' 57.2(4) . .
C7' O5' C5' C4' -59.9(4) . .
C7' O5' C5' C6' 62.5(4) . .
O4' C4' C5' O5' -176.6(3) . .
C3' C4' C5' O5' 60.4(4) . .
O4' C4' C5' C6' 67.8(4) . .
C3' C4' C5' C6' -55.2(4) . .
S1' O6' C6' C5' -100.3(3) . .
S1' O6' C6' C1' 143.0(3) . .
O5' C5' C6' O6' -178.0(3) . .
C4' C5' C6' O6' -61.2(4) . .
O5' C5' C6' C1' -61.5(4) . .
C4' C5' C6' C1' 55.4(5) . .
O1' C1' C6' O6' -177.6(3) . .
C2' C1' C6' O6' 61.7(4) . .
O1' C1' C6' C5' 62.6(4) . .
C2' C1' C6' C5' -58.1(4) . .
C3' O3' C7' O1' 62.2(4) . .
C3' O3' C7' O5' -63.0(4) . .
C1' O1' C7' O3' -61.3(4) . .
C1' O1' C7' O5' 63.8(4) . .
C5' O5' C7' O3' 61.1(5) . .
C5' O5' C7' O1' -64.4(4) . .
C2' O2' C8' O7' -6.0(6) . .
C2' O2' C8' C9' 173.7(3) . .
O7' C8' C9' C14' 171.0(5) . .
O2' C8' C9' C14' -8.6(6) . .
O7' C8' C9' C10' -8.4(7) . .
O2' C8' C9' C10' 172.0(4) . .
C14' C9' C10' C11' -0.4(7) . .
C8' C9' C10' C11' 179.0(5) . .
C9' C10' C11' C12' 2.2(9) . .
C10' C11' C12' C13' -3.8(10) . .
C11' C12' C13' C14' 3.8(10) . .
C10' C9' C14' C13' 0.5(9) . .
C8' C9' C14' C13' -178.9(5) . .
C12' C13' C14' C9' -2.1(10) . .
O8' O8' C15' O4' 0.0(4) 1 .
O8' O8' C15' C16' 0.0(5) 1 .
C4' O4' C15' O8' 3.1(5) . 1
C4' O4' C15' O8' 3.1(5) . .
C4' O4' C15' C16' -178.1(3) . .
O8' C15' C16' C17' 179.1(4) 1 .
O8' C15' C16' C17' 179.1(4) . .
O4' C15' C16' C17' 0.3(6) . .
O8' C15' C16' C21' 0.1(7) 1 .
O8' C15' C16' C21' 0.1(7) . .
O4' C15' C16' C21' -178.7(4) . .
C21' C16' C17' C18' -0.8(8) . .
C15' C16' C17' C18' -179.8(5) . .
C16' C17' C18' C19' 3.1(9) . .
C17' C18' C19' C20' -3.8(11) . .
C18' C19' C20' C21' 2.2(13) . .
C19' C20' C21' C16' 0.0(13) . .
C17' C16' C21' C20' -0.7(10) . .
C15' C16' C21' C20' 178.3(6) . .
O10' S1' C22' C23' 35.5(4) . .
O9' S1' C22' C23' 168.4(3) . .
O6' S1' C22' C23' -76.6(4) . .
S1' C22' C23' C28' -94.9(4) . .
S1' C22' C23' C24' 31.7(6) . .
S1' C22' C23' C29' 153.8(3) . .
C28' C23' C24' C25' -71.0(5) . .
C22' C23' C24' C25' 159.8(4) . .
C29' C23' C24' C25' 32.2(5) . .
C23' C24' C25' C26' 3.6(6) . .
C24' C25' C26' C29' -38.7(6) . .
C24' C25' C26' C27' 68.5(6) . .
C25' C26' C27' C28' -72.6(5) . .
C29' C26' C27' C28' 34.7(5) . .
C26' C27' C28' O11' -173.4(5) . .
C26' C27' C28' C23' 2.2(5) . .
C22' C23' C28' O11' 17.3(6) . .
C24' C23' C28' O11' -115.7(5) . .
C29' C23' C28' O11' 138.1(5) . .
C22' C23' C28' C27' -158.2(4) . .
C24' C23' C28' C27' 68.8(5) . .
C29' C23' C28' C27' -37.5(5) . .
C25' C26' C29' C31' 174.1(5) . .
C27' C26' C29' C31' 61.5(5) . .
C25' C26' C29' C30' -62.8(5) . .
C27' C26' C29' C30' -175.4(4) . .
C25' C26' C29' C23' 56.5(4) . .
C27' C26' C29' C23' -56.1(4) . .
C28' C23' C29' C31' -63.4(5) . .
C22' C23' C29' C31' 56.1(5) . .
C24' C23' C29' C31' -173.1(4) . .
C28' C23' C29' C30' 172.5(4) . .
C22' C23' C29' C30' -68.0(5) . .
C24' C23' C29' C30' 62.8(5) . .
C28' C23' C29' C26' 55.7(4) . .
C22' C23' C29' C26' 175.1(3) . .
C24' C23' C29' C26' -54.0(4) . .
C37 C32 C33 C34 0.0 . .
C32 C33 C34 C35 0.0 . .
C33 C34 C35 C36 0.0 . .
C34 C35 C36 C37 0.0 . .
C35 C36 C37 C32 0.0 . .
C33 C32 C37 C36 0.0 . .
C43 C38 C39 C40 0.0 . .
C38 C39 C40 C41 0.0 . .
C39 C40 C41 C42 0.0 . .
C40 C41 C42 C43 0.0 . .
C41 C42 C43 C38 0.0 . .
C39 C38 C43 C42 0.0 . .
C49 C49 C50 C51 -0.3(3) 2 .
C49 C50 C51 C51 -0.3(3) . 2
C53 C52 C53 C54 -0.02(7) 2_756 .
C52 C53 C54 C55 0.05(15) . .
C53 C54 C55 C54 -0.03(8) . 2_756
C56 C56 C57 C58 0.2(3) 2_756 .
C56 C57 C58 C58 0.3(3) . 2_756
